data_1548584
loop_
_publ_author_name
'Omar bin Shawkataly'
'Chin-Ping Goh'
'Abu Tariq'
'Imthyaz Ahmad Khan'
'Hoong-Kun Fun'
'Mohd Mustaqim Rosli'

_publ_section_title
;
 Synthesis, Spectral Characterization and Crystals Structure of some
 Arsane Derivatives of Gold (I) Complexes: A Comparative Density
 Functional Theory Study
;
_journal_name_full 'Plos One'
_journal_page_first e0119620
_journal_paper_doi 10.1371/journal.pone.0119620
_journal_volume 10
_journal_year 2015
_chemical_formula_sum 'C26 H24 As2 Au2 Cl2'
_chemical_formula_weight 951.13
_chemical_name_systematic
;
2.2.4 bis(diphenylarsane)ethane bis[chloridogold(I)]
;
_space_group_IT_number 15
_symmetry_cell_setting monoclinic
_symmetry_space_group_name_Hall '-C 2yc'
_symmetry_space_group_name_H-M 'C 1 2/c 1'
_atom_sites_solution_hydrogens geom
_atom_sites_solution_primary direct
_atom_sites_solution_secondary difmap
_cell_angle_alpha 90.00
_cell_angle_beta 116.607(2)
_cell_angle_gamma 90.00
_cell_formula_units_Z 4
_cell_length_a 17.4293(4)
_cell_length_b 14.8826(4)
_cell_length_c 11.5267(3)
_cell_measurement_reflns_used 9912
_cell_measurement_temperature 100.0(1)
_cell_measurement_theta_max 29.75
_cell_measurement_theta_min 2.27
_cell_volume 2673.31(13)
_computing_cell_refinement 'SAINT (Bruker, 2009)'
_computing_data_collection 'APEX2 (Bruker, 2009)'
_computing_data_reduction SAINT
_computing_molecular_graphics SHELXTL
_computing_publication_material
;
SHELXTL and PLATON (Spek, 2009)
;
_computing_structure_refinement SHELXTL
_computing_structure_solution 'SHELXTL (Sheldrick, 2008)'
_diffrn_ambient_temperature 100
_diffrn_measured_fraction_theta_full 0.994
_diffrn_measured_fraction_theta_max 0.994
_diffrn_measurement_device_type
;
Bruker SMART APEXII CCD area-detector diffractometer 
;
_diffrn_measurement_method '\f and \w scans'
_diffrn_radiation_monochromator graphite
_diffrn_radiation_source 'fine-focus sealed tube'
_diffrn_radiation_type MoK\a
_diffrn_radiation_wavelength 0.71073
_diffrn_reflns_av_R_equivalents 0.0407
_diffrn_reflns_av_sigmaI/netI 0.0233
_diffrn_reflns_limit_h_max 24
_diffrn_reflns_limit_h_min -24
_diffrn_reflns_limit_k_max 20
_diffrn_reflns_limit_k_min -20
_diffrn_reflns_limit_l_max 16
_diffrn_reflns_limit_l_min -16
_diffrn_reflns_number 27755
_diffrn_reflns_theta_full 30.19
_diffrn_reflns_theta_max 30.19
_diffrn_reflns_theta_min 1.89
_diffrn_standards_interval_count .
_diffrn_standards_interval_time .
_diffrn_standards_number 0
_exptl_absorpt_coefficient_mu 13.633
_exptl_absorpt_correction_T_max 0.3939
_exptl_absorpt_correction_T_min 0.0454
_exptl_absorpt_correction_type multi-scan
_exptl_absorpt_process_details '(<i>SADABS</i>; Bruker, 2009)'
_exptl_crystal_colour colourless
_exptl_crystal_density_diffrn 2.363
_exptl_crystal_density_method 'not measured'
_exptl_crystal_description needle
_exptl_crystal_F_000 1752
_exptl_crystal_size_max 0.59
_exptl_crystal_size_mid 0.09
_exptl_crystal_size_min 0.08
_refine_diff_density_max 1.561
_refine_diff_density_min -0.645
_refine_diff_density_rms 0.124
_refine_ls_extinction_method none
_refine_ls_goodness_of_fit_ref 1.034
_refine_ls_hydrogen_treatment mixed
_refine_ls_matrix_type full
_refine_ls_number_parameters 145
_refine_ls_number_reflns 3949
_refine_ls_number_restraints 0
_refine_ls_restrained_S_all 1.034
_refine_ls_R_factor_all 0.0398
_refine_ls_R_factor_gt 0.0280
_refine_ls_shift/su_max 0.000
_refine_ls_shift/su_mean 0.000
_refine_ls_structure_factor_coef Fsqd
_refine_ls_weighting_details 'calc w=1/[\s^2^(Fo^2^)+(0.0367P)^2^+3.6267P] where P=(Fo^2^+2Fc^2^)/3'
_refine_ls_weighting_scheme calc
_refine_ls_wR_factor_gt 0.0675
_refine_ls_wR_factor_ref 0.0728
_reflns_number_gt 3137
_reflns_number_total 3949
_reflns_threshold_expression >2\s(I)
_cod_data_source_file pone.0119620.s003.cif
_cod_data_source_block at17a_0m
_cod_depositor_comments
;
The following automatic conversions were performed:

'_symmetry_cell_setting' value 'Monoclinic' changed to 'monoclinic'
according to the built-in table from CIF Core dictionary named
'cif_core.dic' version 2.4.1 from 2010-06-29.

Automatic conversion script
Id: cif_fix_values 5376 2017-05-30 11:51:03Z andrius 
;
_cod_original_cell_volume 2673.31(12)
_cod_original_sg_symbol_H-M 'C2/C   '
_cod_database_code 1548584

loop_
_symmetry_equiv_pos_as_xyz
'x, y, z'
'-x, y, -z+1/2'
'x+1/2, y+1/2, z'
'-x+1/2, y+1/2, -z+1/2'
'-x, -y, -z'
'x, -y, z-1/2'
'-x+1/2, -y+1/2, -z'
'x+1/2, -y+1/2, z-1/2'

loop_
_atom_site_label
_atom_site_type_symbol
_atom_site_fract_x
_atom_site_fract_y
_atom_site_fract_z
_atom_site_U_iso_or_equiv
_atom_site_adp_type
_atom_site_occupancy
_atom_site_symmetry_multiplicity
_atom_site_calc_flag
_atom_site_refinement_flags
_atom_site_disorder_assembly
_atom_site_disorder_group
Au1 Au 0.400000(11) 0.159321(11) 0.204468(15) 0.05291(7) Uani 1 1 d . . .
As1 As 0.37685(3) 0.07965(3) 0.36122(4) 0.04908(10) Uani 1 1 d . . .
Cl1 Cl 0.40378(10) 0.24105(8) 0.03885(12) 0.0739(3) Uani 1 1 d . . .
C1 C 0.3977(5) 0.2444(4) 0.4974(7) 0.0912(19) Uani 1 1 d . . .
H1A H 0.4142 0.2666 0.4365 0.109 Uiso 1 1 calc R . .
C2 C 0.3957(7) 0.3004(5) 0.5921(9) 0.123(3) Uani 1 1 d . . .
H2A H 0.4126 0.3600 0.5959 0.148 Uiso 1 1 calc R . .
C3 C 0.3693(5) 0.2690(6) 0.6799(7) 0.099(2) Uani 1 1 d . . .
H3A H 0.3672 0.3072 0.7423 0.119 Uiso 1 1 calc R . .
C4 C 0.3465(5) 0.1829(6) 0.6749(6) 0.099(2) Uani 1 1 d . . .
H4A H 0.3288 0.1609 0.7346 0.119 Uiso 1 1 calc R . .
C5 C 0.3490(5) 0.1268(5) 0.5832(6) 0.0923(19) Uani 1 1 d . . .
H5A H 0.3326 0.0671 0.5807 0.111 Uiso 1 1 calc R . .
C6 C 0.3754(3) 0.1570(3) 0.4946(4) 0.0540(10) Uani 1 1 d . . .
C7 C 0.2450(4) -0.0453(4) 0.3516(5) 0.0723(13) Uani 1 1 d . . .
H7A H 0.2868 -0.0669 0.4303 0.087 Uiso 1 1 calc R . .
C8 C 0.1636(4) -0.0802(4) 0.3002(7) 0.0837(16) Uani 1 1 d . . .
H8A H 0.1501 -0.1248 0.3445 0.100 Uiso 1 1 calc R . .
C9 C 0.1032(4) -0.0498(5) 0.1854(7) 0.0931(19) Uani 1 1 d . . .
H9A H 0.0481 -0.0735 0.1508 0.112 Uiso 1 1 calc R . .
C10 C 0.1225(4) 0.0161(5) 0.1189(7) 0.101(2) Uani 1 1 d . . .
H10A H 0.0804 0.0364 0.0395 0.122 Uiso 1 1 calc R . .
C11 C 0.2042(3) 0.0521(4) 0.1698(5) 0.0699(13) Uani 1 1 d . . .
H11A H 0.2175 0.0964 0.1247 0.084 Uiso 1 1 calc R . .
C12 C 0.2654(3) 0.0222(3) 0.2868(4) 0.0539(9) Uani 1 1 d . . .
C13 C 0.4560(3) -0.0170(3) 0.4568(5) 0.0609(11) Uani 1 1 d . . .
H13A H 0.4337 -0.0486 0.5088 0.073 Uiso 1 1 calc R . .
H13B H 0.4594 -0.0595 0.3955 0.073 Uiso 1 1 calc R . .

loop_
_atom_site_aniso_label
_atom_site_aniso_U_11
_atom_site_aniso_U_22
_atom_site_aniso_U_33
_atom_site_aniso_U_23
_atom_site_aniso_U_13
_atom_site_aniso_U_12
Au1 0.06971(12) 0.04841(10) 0.04879(10) 0.00377(6) 0.03383(9) 0.00371(7)
As1 0.0550(2) 0.0486(2) 0.0449(2) 0.00860(17) 0.02353(18) 0.00518(16)
Cl1 0.1150(10) 0.0623(7) 0.0651(7) 0.0139(5) 0.0589(7) 0.0128(6)
C1 0.140(6) 0.069(3) 0.097(4) -0.016(3) 0.082(4) -0.020(3)
C2 0.190(9) 0.083(5) 0.137(7) -0.036(5) 0.110(7) -0.028(5)
C3 0.122(5) 0.114(6) 0.073(4) -0.017(4) 0.054(4) 0.020(5)
C4 0.146(7) 0.108(5) 0.073(4) 0.003(4) 0.075(4) 0.003(5)
C5 0.152(6) 0.075(3) 0.077(4) 0.007(3) 0.076(4) -0.004(4)
C6 0.058(2) 0.061(2) 0.043(2) 0.0089(18) 0.0230(18) 0.0108(18)
C7 0.076(3) 0.074(3) 0.065(3) 0.014(3) 0.029(3) -0.007(2)
C8 0.087(4) 0.078(4) 0.090(4) 0.001(3) 0.043(3) -0.022(3)
C9 0.072(4) 0.100(5) 0.099(5) -0.005(4) 0.031(4) -0.018(3)
C10 0.070(3) 0.113(5) 0.090(5) 0.009(4) 0.007(3) -0.009(3)
C11 0.067(3) 0.070(3) 0.060(3) 0.009(2) 0.017(2) 0.002(2)
C12 0.059(2) 0.050(2) 0.053(2) -0.0007(18) 0.025(2) 0.0032(18)
C13 0.059(2) 0.049(2) 0.065(3) 0.013(2) 0.019(2) 0.0075(18)

loop_
_atom_type_symbol
_atom_type_description
_atom_type_scat_dispersion_real
_atom_type_scat_dispersion_imag
_atom_type_scat_source
C C 0.0033 0.0016 'International Tables Vol C Tables 4.2.6.8 and 6.1.1.4'
H H 0.0000 0.0000 'International Tables Vol C Tables 4.2.6.8 and 6.1.1.4'
Cl Cl 0.1484 0.1585 'International Tables Vol C Tables 4.2.6.8 and 6.1.1.4'
As As 0.0499 2.0058 'International Tables Vol C Tables 4.2.6.8 and 6.1.1.4'
Au Au -2.0133 8.8022 'International Tables Vol C Tables 4.2.6.8 and 6.1.1.4'

loop_
_geom_angle_atom_site_label_1
_geom_angle_atom_site_label_2
_geom_angle_atom_site_label_3
_geom_angle
_geom_angle_site_symmetry_1
_geom_angle_site_symmetry_3
Cl1 Au1 As1 172.50(4) . .
Cl1 Au1 Au1 80.65(4) . 2_655
As1 Au1 Au1 106.825(13) . 2_655
C6 As1 C12 104.40(19) . .
C6 As1 C13 104.4(2) . .
C12 As1 C13 103.85(18) . .
C6 As1 Au1 112.36(13) . .
C12 As1 Au1 111.53(13) . .
C13 As1 Au1 119.00(16) . .
C6 C1 C2 119.3(6) . .
C6 C1 H1A 120.3 . .
C2 C1 H1A 120.3 . .
C3 C2 C1 120.8(7) . .
C3 C2 H2A 119.6 . .
C1 C2 H2A 119.6 . .
C4 C3 C2 119.2(6) . .
C4 C3 H3A 120.4 . .
C2 C3 H3A 120.4 . .
C3 C4 C5 120.6(6) . .
C3 C4 H4A 119.7 . .
C5 C4 H4A 119.7 . .
C4 C5 C6 121.0(6) . .
C4 C5 H5A 119.5 . .
C6 C5 H5A 119.5 . .
C1 C6 C5 119.1(5) . .
C1 C6 As1 119.2(4) . .
C5 C6 As1 121.7(4) . .
C8 C7 C12 120.4(5) . .
C8 C7 H7A 119.8 . .
C12 C7 H7A 119.8 . .
C9 C8 C7 119.9(6) . .
C9 C8 H8A 120.1 . .
C7 C8 H8A 120.1 . .
C8 C9 C10 120.6(6) . .
C8 C9 H9A 119.7 . .
C10 C9 H9A 119.7 . .
C9 C10 C11 120.1(6) . .
C9 C10 H10A 119.9 . .
C11 C10 H10A 119.9 . .
C12 C11 C10 119.5(5) . .
C12 C11 H11A 120.3 . .
C10 C11 H11A 120.3 . .
C11 C12 C7 119.5(5) . .
C11 C12 As1 118.5(4) . .
C7 C12 As1 121.9(4) . .
C13 C13 As1 112.4(4) 5_656 .
C13 C13 H13A 109.1 5_656 .
As1 C13 H13A 109.1 . .
C13 C13 H13B 109.1 5_656 .
As1 C13 H13B 109.1 . .
H13A C13 H13B 107.9 . .

loop_
_geom_bond_atom_site_label_1
_geom_bond_atom_site_label_2
_geom_bond_distance
_geom_bond_site_symmetry_2
Au1 Cl1 2.2893(11) .
Au1 As1 2.3424(4) .
Au1 Au1 3.1584(3) 2_655
As1 C6 1.929(4) .
As1 C12 1.936(4) .
As1 C13 1.956(4) .
C1 C6 1.352(7) .
C1 C2 1.385(9) .
C1 H1A 0.9300 .
C2 C3 1.369(10) .
C2 H2A 0.9300 .
C3 C4 1.335(10) .
C3 H3A 0.9300 .
C4 C5 1.363(9) .
C4 H4A 0.9300 .
C5 C6 1.371(7) .
C5 H5A 0.9300 .
C7 C8 1.371(8) .
C7 C12 1.389(7) .
C7 H7A 0.9300 .
C8 C9 1.348(9) .
C8 H8A 0.9300 .
C9 C10 1.375(9) .
C9 H9A 0.9300 .
C10 C11 1.383(8) .
C10 H10A 0.9300 .
C11 C12 1.366(6) .
C11 H11A 0.9300 .
C13 C13 1.494(9) 5_656
C13 H13A 0.9700 .
C13 H13B 0.9700 .

loop_
_geom_torsion_atom_site_label_1
_geom_torsion_atom_site_label_2
_geom_torsion_atom_site_label_3
_geom_torsion_atom_site_label_4
_geom_torsion
_geom_torsion_site_symmetry_1
_geom_torsion_site_symmetry_2
_geom_torsion_site_symmetry_3
_geom_torsion_site_symmetry_4
Cl1 Au1 As1 C6 -83.0(3) . . . .
Au1 Au1 As1 C6 92.01(14) 2_655 . . .
Cl1 Au1 As1 C12 33.8(3) . . . .
Au1 Au1 As1 C12 -151.16(13) 2_655 . . .
Cl1 Au1 As1 C13 154.7(3) . . . .
Au1 Au1 As1 C13 -30.30(16) 2_655 . . .
C6 C1 C2 C3 -1.9(14) . . . .
C1 C2 C3 C4 1.1(15) . . . .
C2 C3 C4 C5 -0.4(13) . . . .
C3 C4 C5 C6 0.4(12) . . . .
C2 C1 C6 C5 1.9(11) . . . .
C2 C1 C6 As1 179.2(7) . . . .
C4 C5 C6 C1 -1.2(10) . . . .
C4 C5 C6 As1 -178.4(6) . . . .
C12 As1 C6 C1 -129.2(5) . . . .
C13 As1 C6 C1 122.1(5) . . . .
Au1 As1 C6 C1 -8.1(5) . . . .
C12 As1 C6 C5 48.1(5) . . . .
C13 As1 C6 C5 -60.6(5) . . . .
Au1 As1 C6 C5 169.1(4) . . . .
C12 C7 C8 C9 0.8(10) . . . .
C7 C8 C9 C10 0.1(11) . . . .
C8 C9 C10 C11 -0.3(12) . . . .
C9 C10 C11 C12 -0.4(10) . . . .
C10 C11 C12 C7 1.3(8) . . . .
C10 C11 C12 As1 -175.7(5) . . . .
C8 C7 C12 C11 -1.5(8) . . . .
C8 C7 C12 As1 175.4(5) . . . .
C6 As1 C12 C11 102.9(4) . . . .
C13 As1 C12 C11 -148.0(4) . . . .
Au1 As1 C12 C11 -18.7(4) . . . .
C6 As1 C12 C7 -74.0(4) . . . .
C13 As1 C12 C7 35.0(4) . . . .
Au1 As1 C12 C7 164.4(4) . . . .
C6 As1 C13 C13 -59.6(6) . . . 5_656
C12 As1 C13 C13 -168.7(5) . . . 5_656
Au1 As1 C13 C13 66.6(6) . . . 5_656
